data_1511607
loop_
_publ_author_name
'Buschow, K.H.J.'
'de Mooij, D.B.'

_publ_section_title
;
 Note on the structure and composition of the B-rich ternary phase in the
 Nd - Fe -B system
;
_journal_name_full 'Philips Journal of Research'
_journal_page_first 70
_journal_page_last 74
_journal_volume 43
_journal_year 1988
_chemical_formula_sum 'B6 Fe2 Nd5'
_chemical_name_systematic 'Nd5 Fe2 B6'
_space_group_IT_number 166
_symmetry_space_group_name_Hall '-R 3 2"'
_symmetry_space_group_name_H-M 'R -3 m :H'
_cell_angle_alpha 90
_cell_angle_beta 90
_cell_angle_gamma 120
_cell_formula_units_Z 3
_cell_length_a 5.464
_cell_length_b 5.464
_cell_length_c 24.27199
_cell_volume 627.563
_citation_journal_id_ASTM PHJRD9
_cod_data_source_file boron4-x_259.cif
_cod_data_source_block B6Fe2Nd5
_cod_original_cell_volume 627.5632
_cod_database_code 1511607

loop_
_symmetry_equiv_pos_as_xyz
x,y,z
-y,x-y,z
-x+y,-x,z
y,x,-z
-x,-x+y,-z
x-y,-y,-z
-x,-y,-z
y,-x+y,-z
x-y,x,-z
-y,-x,z
x,x-y,z
-x+y,y,z
x+2/3,y+1/3,z+1/3
-y+2/3,x-y+1/3,z+1/3
-x+y+2/3,-x+1/3,z+1/3
y+2/3,x+1/3,-z+1/3
-x+2/3,-x+y+1/3,-z+1/3
x-y+2/3,-y+1/3,-z+1/3
-x+2/3,-y+1/3,-z+1/3
y+2/3,-x+y+1/3,-z+1/3
x-y+2/3,x+1/3,-z+1/3
-y+2/3,-x+1/3,z+1/3
x+2/3,x-y+1/3,z+1/3
-x+y+2/3,y+1/3,z+1/3
x+1/3,y+2/3,z+2/3
-y+1/3,x-y+2/3,z+2/3
-x+y+1/3,-x+2/3,z+2/3
y+1/3,x+2/3,-z+2/3
-x+1/3,-x+y+2/3,-z+2/3
x-y+1/3,-y+2/3,-z+2/3
-x+1/3,-y+2/3,-z+2/3
y+1/3,-x+y+2/3,-z+2/3
x-y+1/3,x+2/3,-z+2/3
-y+1/3,-x+2/3,z+2/3
x+1/3,x-y+2/3,z+2/3
-x+y+1/3,y+2/3,z+2/3

loop_
_atom_site_label
_atom_site_type_symbol
_atom_site_fract_x
_atom_site_fract_y
_atom_site_fract_z
_atom_site_occupancy
_atom_site_U_iso_or_equiv
Nd2 Nd 0 0 0.253 1 0.0
Fe1 Fe 0 0 0.109 1 0.0
B1 B 0.364 0 0.5 1 0.0
Nd1 Nd 0 0 0 1 0.0
Nd3 Nd 0 0 0.416 1 0.0
